data_2238388
loop_
_publ_author_name
'Tian, Chong'
'Nie, Wanli'
'Borzov, Maxim V.'

_publ_section_title
;
 Bis(1,3-dimethyl-1<i>H</i>-imidazolium) hexafluorosilicate: the second
 monoclinic polymorph
;
_journal_issue 8
_journal_name_full 'Acta Crystallographica Section E'
_journal_page_first o1218
_journal_page_last o1219
_journal_paper_doi 10.1107/S1600536813018242
_journal_volume 69
_journal_year 2013
_chemical_formula_iupac '2C5 H9 N2+ , Si F6 2-'
_chemical_formula_moiety 'F6 Si, 2(C5 H9 N2)'
_chemical_formula_sum 'C10 H18 F6 N4 Si'
_chemical_formula_weight 336.38
_chemical_melting_point 550
_chemical_name_systematic
;
Bis(1,3-dimethyl-1<i>H</i>-imidazolium) hexafluorosilicate
;
_space_group_IT_number 14
_symmetry_cell_setting monoclinic
_symmetry_space_group_name_Hall '-P 2yn'
_symmetry_space_group_name_H-M 'P 1 21/n 1'
_atom_sites_solution_hydrogens difmap
_atom_sites_solution_primary direct
_atom_sites_solution_secondary difmap
_audit_creation_method SHELXL-97
_cell_angle_alpha 90.00
_cell_angle_beta 90.1060(10)
_cell_angle_gamma 90.00
_cell_formula_units_Z 2
_cell_length_a 8.2240(8)
_cell_length_b 9.7901(9)
_cell_length_c 8.7753(9)
_cell_measurement_reflns_used 3479
_cell_measurement_temperature 296(2)
_cell_measurement_theta_max 28.32
_cell_measurement_theta_min 2.32
_cell_volume 706.53(12)
_computing_cell_refinement 'SAINT (Bruker, 2007)'
_computing_data_collection 'APEX2 (Bruker, 2007)'
_computing_data_reduction 'SAINT (Bruker, 2007)'
_computing_molecular_graphics
;
SHELXTL (Sheldrick, 2008) and OLEX2 (Dolomanov <i>et al.</i>,
2009)
;
_computing_publication_material
;
SHELXTL (Sheldrick, 2008) and OLEX2 (Dolomanov <i>et al.</i>,
2009)
;
_computing_structure_refinement 'SHELXL97 (Sheldrick, 2008)'
_computing_structure_solution 'SHELXS97 (Sheldrick, 2008)'
_diffrn_ambient_temperature 296(2)
_diffrn_detector_area_resol_mean 8.333
_diffrn_measured_fraction_theta_full 0.994
_diffrn_measured_fraction_theta_max 0.994
_diffrn_measurement_device_type 'Bruker SMART APEXII'
_diffrn_measurement_method 'phi and omega scans'
_diffrn_radiation_monochromator graphite
_diffrn_radiation_source 'fine-focus sealed tube'
_diffrn_radiation_type MoK\a
_diffrn_radiation_wavelength 0.71073
_diffrn_reflns_av_R_equivalents 0.0195
_diffrn_reflns_av_sigmaI/netI 0.0224
_diffrn_reflns_limit_h_max 10
_diffrn_reflns_limit_h_min -10
_diffrn_reflns_limit_k_max 9
_diffrn_reflns_limit_k_min -12
_diffrn_reflns_limit_l_max 8
_diffrn_reflns_limit_l_min -10
_diffrn_reflns_number 3670
_diffrn_reflns_theta_full 25.99
_diffrn_reflns_theta_max 25.99
_diffrn_reflns_theta_min 3.24
_diffrn_standards_number 0
_exptl_absorpt_coefficient_mu 0.233
_exptl_absorpt_correction_T_max 0.9884
_exptl_absorpt_correction_T_min 0.9125
_exptl_absorpt_correction_type multi-scan
_exptl_absorpt_process_details '(SADABS; Sheldrick, 1996)'
_exptl_crystal_colour colourless
_exptl_crystal_density_diffrn 1.581
_exptl_crystal_density_method none
_exptl_crystal_description plate
_exptl_crystal_F_000 348
_exptl_crystal_size_max 0.40
_exptl_crystal_size_mid 0.39
_exptl_crystal_size_min 0.05
_refine_diff_density_max 0.182
_refine_diff_density_min -0.220
_refine_ls_extinction_coef 0.065(7)
_refine_ls_extinction_expression Fc^*^=kFc[1+0.001xFc^2^\l^3^/sin(2\q)]^-1/4^
_refine_ls_extinction_method SHELXL
_refine_ls_goodness_of_fit_ref 1.094
_refine_ls_hydrogen_treatment refall
_refine_ls_matrix_type full
_refine_ls_number_parameters 134
_refine_ls_number_reflns 1373
_refine_ls_number_restraints 0
_refine_ls_restrained_S_all 1.094
_refine_ls_R_factor_all 0.0309
_refine_ls_R_factor_gt 0.0275
_refine_ls_shift/su_max 0.000
_refine_ls_shift/su_mean 0.000
_refine_ls_structure_factor_coef Fsqd
_refine_ls_weighting_details 'calc w=1/[\s^2^(Fo^2^)+(0.0471P)^2^+0.1056P] where P=(Fo^2^+2Fc^2^)/3'
_refine_ls_weighting_scheme calc
_refine_ls_wR_factor_gt 0.0788
_refine_ls_wR_factor_ref 0.0811
_reflns_number_gt 1228
_reflns_number_total 1373
_reflns_threshold_expression >2sigma(I)
_cod_data_source_file ld2107.cif
_cod_data_source_block I
_cod_original_sg_symbol_H-M 'P 21/n'
_cod_database_code 2238388
_cod_database_fobs_code 2238388

loop_
_symmetry_equiv_pos_as_xyz
'x, y, z'
'-x+1/2, y+1/2, -z+1/2'
'-x, -y, -z'
'x-1/2, -y-1/2, z-1/2'

loop_
_atom_site_type_symbol
_atom_site_label
_atom_site_fract_x
_atom_site_fract_y
_atom_site_fract_z
_atom_site_U_iso_or_equiv
_atom_site_adp_type
_atom_site_calc_flag
_atom_site_refinement_flags
_atom_site_occupancy
_atom_site_symmetry_multiplicity
Si Si1 0.5000 0.5000 0.5000 0.02918(18) Uani d S 1 2
F F1 0.31022(9) 0.53884(9) 0.55758(10) 0.0445(3) Uani d . 1 1
F F2 0.51424(12) 0.38309(9) 0.63991(10) 0.0563(3) Uani d . 1 1
F F3 0.42533(10) 0.38065(9) 0.38175(11) 0.0532(3) Uani d . 1 1
N N1 0.22279(13) 0.08942(11) 0.52963(12) 0.0362(3) Uani d . 1 1
N N2 0.34964(14) -0.03111(12) 0.36255(13) 0.0373(3) Uani d . 1 1
C C1 0.31135(17) 0.09435(15) 0.40423(16) 0.0387(3) Uani d . 1 1
C C2 0.20313(19) -0.04525(15) 0.56970(17) 0.0419(3) Uani d . 1 1
C C3 0.28241(18) -0.12049(16) 0.46592(16) 0.0423(3) Uani d . 1 1
C C4 0.1593(2) 0.20729(16) 0.61283(19) 0.0462(4) Uani d . 1 1
C C5 0.4404(2) -0.06783(19) 0.22545(18) 0.0482(4) Uani d . 1 1
H H1 0.341(2) 0.1721(19) 0.3610(19) 0.048(4) Uiso d . 1 1
H H2 0.146(2) -0.0695(18) 0.658(2) 0.054(5) Uiso d . 1 1
H H3 0.297(2) -0.2124(19) 0.4561(19) 0.050(5) Uiso d . 1 1
H H4A 0.218(3) 0.282(2) 0.590(2) 0.074(6) Uiso d . 1 1
H H4B 0.048(3) 0.227(2) 0.580(3) 0.080(6) Uiso d . 1 1
H H4C 0.162(3) 0.188(2) 0.718(3) 0.093(7) Uiso d . 1 1
H H5A 0.538(3) -0.015(2) 0.227(3) 0.071(6) Uiso d . 1 1
H H5B 0.377(3) -0.058(2) 0.141(3) 0.074(6) Uiso d . 1 1
H H5C 0.479(3) -0.164(3) 0.229(3) 0.094(7) Uiso d . 1 1

loop_
_atom_site_aniso_label
_atom_site_aniso_U_11
_atom_site_aniso_U_22
_atom_site_aniso_U_33
_atom_site_aniso_U_12
_atom_site_aniso_U_13
_atom_site_aniso_U_23
Si1 0.0312(3) 0.0258(3) 0.0306(3) -0.00187(16) 0.00740(19) -0.00332(17)
F1 0.0342(4) 0.0494(5) 0.0499(5) 0.0012(3) 0.0113(4) -0.0102(4)
F2 0.0701(6) 0.0494(5) 0.0494(5) 0.0135(4) 0.0180(4) 0.0160(4)
F3 0.0480(5) 0.0516(5) 0.0599(6) -0.0113(4) 0.0085(4) -0.0269(4)
N1 0.0388(6) 0.0355(6) 0.0343(6) -0.0044(4) 0.0013(5) 0.0033(4)
N2 0.0358(6) 0.0419(6) 0.0343(6) -0.0026(5) -0.0012(5) 0.0007(4)
C1 0.0409(7) 0.0381(7) 0.0371(7) -0.0041(6) 0.0022(6) 0.0054(6)
C2 0.0483(8) 0.0387(7) 0.0386(7) -0.0075(6) 0.0025(6) 0.0060(6)
C3 0.0488(8) 0.0361(7) 0.0419(8) -0.0048(6) -0.0018(6) 0.0034(6)
C4 0.0532(9) 0.0391(8) 0.0463(9) -0.0031(7) 0.0107(7) -0.0017(6)
C5 0.0454(8) 0.0607(10) 0.0384(8) 0.0026(7) 0.0036(6) -0.0050(7)

loop_
_atom_type_symbol
_atom_type_description
_atom_type_scat_dispersion_real
_atom_type_scat_dispersion_imag
_atom_type_scat_source
C C 0.0033 0.0016 'International Tables Vol C Tables 4.2.6.8 and 6.1.1.4'
H H 0.0000 0.0000 'International Tables Vol C Tables 4.2.6.8 and 6.1.1.4'
F F 0.0171 0.0103 'International Tables Vol C Tables 4.2.6.8 and 6.1.1.4'
N N 0.0061 0.0033 'International Tables Vol C Tables 4.2.6.8 and 6.1.1.4'
Si Si 0.0817 0.0704 'International Tables Vol C Tables 4.2.6.8 and 6.1.1.4'

loop_
_geom_angle_atom_site_label_1
_geom_angle_atom_site_label_2
_geom_angle_atom_site_label_3
_geom_angle_site_symmetry_1
_geom_angle_site_symmetry_3
_geom_angle
F3 Si1 F3 3_666 . 180.0
F3 Si1 F2 3_666 . 89.86(5)
F3 Si1 F2 . . 90.14(5)
F3 Si1 F2 3_666 3_666 90.14(5)
F3 Si1 F2 . 3_666 89.86(5)
F2 Si1 F2 . 3_666 180.0
F3 Si1 F1 3_666 . 89.75(4)
F3 Si1 F1 . . 90.25(4)
F2 Si1 F1 . . 89.88(4)
F2 Si1 F1 3_666 . 90.12(4)
F3 Si1 F1 3_666 3_666 90.25(4)
F3 Si1 F1 . 3_666 89.75(4)
F2 Si1 F1 . 3_666 90.12(4)
F2 Si1 F1 3_666 3_666 89.88(4)
F1 Si1 F1 . 3_666 180.00(6)
C1 N1 C2 . . 108.26(12)
C1 N1 C4 . . 125.78(12)
C2 N1 C4 . . 125.94(12)
C1 N2 C3 . . 108.21(12)
C1 N2 C5 . . 125.41(13)
C3 N2 C5 . . 126.31(13)
N2 C1 N1 . . 109.20(12)
N2 C1 H1 . . 128.1(11)
N1 C1 H1 . . 122.7(11)
C3 C2 N1 . . 107.19(13)
C3 C2 H2 . . 131.8(11)
N1 C2 H2 . . 121.0(11)
C2 C3 N2 . . 107.14(13)
C2 C3 H3 . . 132.2(11)
N2 C3 H3 . . 120.6(11)
N1 C4 H4A . . 109.4(14)
N1 C4 H4B . . 110.0(13)
H4A C4 H4B . . 106.4(18)
N1 C4 H4C . . 108.6(15)
H4A C4 H4C . . 112(2)
H4B C4 H4C . . 110(2)
N2 C5 H5A . . 106.3(14)
N2 C5 H5B . . 110.8(14)
H5A C5 H5B . . 115.6(19)
N2 C5 H5C . . 111.8(14)
H5A C5 H5C . . 104.5(19)
H5B C5 H5C . . 107.7(19)

loop_
_geom_bond_atom_site_label_1
_geom_bond_atom_site_label_2
_geom_bond_site_symmetry_2
_geom_bond_distance
Si1 F3 3_666 1.6783(8)
Si1 F3 . 1.6783(8)
Si1 F2 . 1.6824(8)
Si1 F2 3_666 1.6824(8)
Si1 F1 . 1.6849(8)
Si1 F1 3_666 1.6849(8)
N1 C1 . 1.3216(18)
N1 C2 . 1.3742(18)
N1 C4 . 1.4625(19)
N2 C1 . 1.3199(18)
N2 C3 . 1.3770(19)
N2 C5 . 1.4619(19)
C1 H1 . 0.884(19)
C2 C3 . 1.341(2)
C2 H2 . 0.934(19)
C3 H3 . 0.912(18)
C4 H4A . 0.90(2)
C4 H4B . 0.98(2)
C4 H4C . 0.94(3)
C5 H5A . 0.96(3)
C5 H5B . 0.91(2)
C5 H5C . 0.99(3)

loop_
_geom_hbond_atom_site_label_D
_geom_hbond_atom_site_label_H
_geom_hbond_atom_site_label_A
_geom_hbond_site_symmetry_D
_geom_hbond_site_symmetry_H
_geom_hbond_site_symmetry_A
_geom_hbond_distance_DH
_geom_hbond_distance_HA
_geom_hbond_distance_DA
_geom_hbond_angle_DHA
_geom_hbond_publ_flag
C1 H1 F3 1_555 1_555 1_555 0.884(18) 2.164(19) 2.9622(17) 149.8(14) y
C2 H2 F2 2_556 2_556 1_555 0.934(19) 2.26(2) 3.1935(18) 174.0(5) y

loop_
_geom_torsion_atom_site_label_1
_geom_torsion_atom_site_label_2
_geom_torsion_atom_site_label_3
_geom_torsion_atom_site_label_4
_geom_torsion
C3 N2 C1 N1 0.05(16)
C5 N2 C1 N1 177.05(13)
C2 N1 C1 N2 -0.19(16)
C4 N1 C1 N2 178.78(13)
C1 N1 C2 C3 0.26(16)
C4 N1 C2 C3 -178.71(14)
N1 C2 C3 N2 -0.22(17)
C1 N2 C3 C2 0.11(17)
C5 N2 C3 C2 -176.85(14)
